data_4321743
loop_
_publ_author_name
'Frank T. Edelmann'
'Yurii K. Gun'ko'
'Stephan Giessmann'
'Falk Olbrich'
'Klaus Jacob'

_publ_contact_author
;
      Frank T. Edelmann
      Chemisches Institut 
      Otto-von-Guericke Universit\"at Magdeburg
      Universit\"atsplatz 2
      D-39106 Magdeburg
      GERMANY
;
_publ_contact_author_email frank.edelmann@chemie.uni-magdeburg.de
_publ_contact_author_fax '+49 391 67 12933'
_publ_contact_author_phone '+49 391 67 18327'
_publ_section_title
;
 Silsesquioxane Chemistry: Synthesis and Structure of the Novel Anionic
 Aluminosilsesquioxane [HNEt3][{Cy7Si7O9(OSiMe3)O2}2Al].C6H14 (Cy =
 c-C6H11)
;
_journal_name_full 'Inorganic Chemistry'
_journal_page_first 210
_journal_page_last 211
_journal_paper_doi 10.1021/ic9808100
_journal_volume 38
_journal_year 1999
_chemical_formula_moiety '[HNEt3][{(C6H11)7Si7O9(OSiMe3)O2}2Al]*C6H14'
_chemical_formula_sum 'C102 H202 Al N O24 Si16'
_chemical_formula_weight 2303.07
_chemical_name_systematic
; 
 ? 
;
_space_group_IT_number 14
_symmetry_cell_setting monoclinic
_symmetry_space_group_name_Hall '-P 2ybc'
_symmetry_space_group_name_H-M 'P 1 21/c 1'
_atom_sites_solution_hydrogens geom
_atom_sites_solution_primary direct
_atom_sites_solution_secondary difmap
_audit_creation_method SHELXL-97
_cell_angle_alpha 90.00
_cell_angle_beta 99.54(3)
_cell_angle_gamma 90.00
_cell_formula_units_Z 4
_cell_length_a 15.078(4)
_cell_length_b 28.954(6)
_cell_length_c 31.740(9)
_cell_measurement_reflns_used 25
_cell_measurement_temperature 173
_cell_measurement_theta_max 25.68
_cell_measurement_theta_min 21.15
_cell_volume 13665(6)
_computing_molecular_graphics 'SHELXTL PLUS (Siemens, 1994)'
_computing_publication_material 'SHELXL-97 (Sheldrick, 1997)'
_computing_structure_refinement 'SHELXL-97 (Sheldrick, 1997)'
_computing_structure_solution 'SHELXS-86 (Sheldrick, 1990)'
_diffrn_ambient_temperature 173
_diffrn_measured_fraction_theta_full 0.972
_diffrn_measured_fraction_theta_max 0.972
_diffrn_measurement_device_type 'Hilger&Watts diffractometer'
_diffrn_measurement_method '2\q/w scans'
_diffrn_radiation_monochromator graphite
_diffrn_radiation_source 'fine-focus sealed tube'
_diffrn_radiation_type MoK\a
_diffrn_radiation_wavelength 0.71073
_diffrn_reflns_av_R_equivalents 0.0355
_diffrn_reflns_av_sigmaI/netI 0.1880
_diffrn_reflns_limit_h_max 16
_diffrn_reflns_limit_h_min -1
_diffrn_reflns_limit_k_max 31
_diffrn_reflns_limit_k_min -1
_diffrn_reflns_limit_l_max 33
_diffrn_reflns_limit_l_min -34
_diffrn_reflns_number 20185
_diffrn_reflns_theta_full 22.55
_diffrn_reflns_theta_max 22.55
_diffrn_reflns_theta_min 2.41
_diffrn_standards_decay_% 0
_diffrn_standards_interval_count 97
_diffrn_standards_interval_time 'not applied'
_diffrn_standards_number 3
_exptl_absorpt_coefficient_mu 0.213
_exptl_absorpt_correction_T_max 0.9790
_exptl_absorpt_correction_T_min 0.9790
_exptl_absorpt_correction_type 'not applied'
_exptl_crystal_colour colorless
_exptl_crystal_density_diffrn 1.119
_exptl_crystal_density_meas ?
_exptl_crystal_density_method 'not measured'
_exptl_crystal_description block
_exptl_crystal_F_000 5000
_exptl_crystal_size_max 0.10
_exptl_crystal_size_mid 0.10
_exptl_crystal_size_min 0.10
_refine_diff_density_max 0.737
_refine_diff_density_min -0.406
_refine_diff_density_rms 0.095
_refine_ls_extinction_coef 'not applied'
_refine_ls_extinction_method 'not applied'
_refine_ls_goodness_of_fit_ref 1.010
_refine_ls_hydrogen_treatment mixed
_refine_ls_matrix_type fullcycle
_refine_ls_number_parameters 1362
_refine_ls_number_reflns 17926
_refine_ls_number_restraints 7
_refine_ls_restrained_S_all 1.010
_refine_ls_R_factor_all 0.1949
_refine_ls_R_factor_gt 0.0886
_refine_ls_shift/su_max 0.022
_refine_ls_shift/su_mean 0.001
_refine_ls_structure_factor_coef Fsqd
_refine_ls_weighting_details 'w=1/[\s^2^(Fo^2^)+(0.1201P)^2^+0.0000P] where P=(Fo^2^+2Fc^2^)/3'
_refine_ls_weighting_scheme calc
_refine_ls_wR_factor_gt 0.2018
_refine_ls_wR_factor_ref 0.2599
_reflns_number_gt 8611
_reflns_number_total 17926
_reflns_threshold_expression >2sigma(I)
_cod_data_source_file ic9808100.cif
_cod_data_source_block IURI
_cod_depositor_comments
;
The following automatic conversions were performed:

'_exptl_crystal_density_meas' value 'not measured' was changed to '?'
- the value is perceived as not measured.

Automatic conversion script
Id: cif_fix_values 3008 2015-01-20 13:52:24Z robertas 

The following automatic conversions were performed:

'_refine_ls_weighting_scheme' value 'calc
w=1/[\s^2^(Fo^2^)+(0.1201P)^2^+0.0000P] where P=(Fo^2^+2Fc^2^)/3' was
changed to 'calc'. New tag '_refine_ls_weighting_details' was
created. The value of the new tag was set to
'w=1/[\s^2^(Fo^2^)+(0.1201P)^2^+0.0000P] where P=(Fo^2^+2Fc^2^)/3'.

Automatic conversion script
Id: cif_fix_values 3143 2015-03-26 13:38:13Z robertas 
;
_cod_database_code 4321743

loop_
_symmetry_equiv_pos_as_xyz
'x, y, z'
'-x, y+1/2, -z+1/2'
'-x, -y, -z'
'x, -y-1/2, z-1/2'

loop_
_atom_site_label
_atom_site_type_symbol
_atom_site_fract_x
_atom_site_fract_y
_atom_site_fract_z
_atom_site_U_iso_or_equiv
_atom_site_adp_type
_atom_site_occupancy
_atom_site_calc_flag
_atom_site_refinement_flags
_atom_site_disorder_assembly
_atom_site_disorder_group
Si1 Si 0.01449(17) 0.04954(9) 0.26917(8) 0.0271(6) Uani 1 d . . .
Si2 Si 0.18586(18) -0.01704(9) 0.27530(8) 0.0297(6) Uani 1 d . . .
Si3 Si 0.28397(17) 0.06495(9) 0.24094(8) 0.0288(6) Uani 1 d . . .
Si4 Si 0.08697(17) 0.08176(9) 0.36301(8) 0.0293(6) Uani 1 d . . .
Si5 Si 0.24942(18) 0.01126(9) 0.36728(8) 0.0297(6) Uani 1 d . . .
Si6 Si 0.35121(18) 0.09450(9) 0.33516(8) 0.0324(7) Uani 1 d . . .
Si7 Si 0.22772(18) 0.15833(9) 0.37967(8) 0.0317(7) Uani 1 d . . .
Si8 Si 0.2629(2) 0.26362(10) 0.36636(10) 0.0471(8) Uani 1 d . . .
O5 O 0.0249(4) 0.07155(19) 0.31763(18) 0.0274(14) Uani 1 d . . .
O6 O 0.0904(4) 0.0091(2) 0.2686(2) 0.0355(16) Uani 1 d . . .
O7 O 0.3274(4) 0.0464(2) 0.35764(18) 0.0329(16) Uani 1 d . . .
O8 O 0.2204(4) -0.0227(2) 0.32662(18) 0.0354(16) Uani 1 d . . .
O9 O 0.1633(4) 0.0421(2) 0.37524(19) 0.0384(17) Uani 1 d . . .
O10 O 0.3066(4) 0.0950(2) 0.28482(18) 0.0330(16) Uani 1 d . . .
O11 O 0.2583(4) 0.0125(2) 0.25514(19) 0.0344(16) Uani 1 d . . .
O12 O -0.0852(4) 0.1020(2) 0.09621(19) 0.0342(16) Uani 1 d . . .
O13 O 0.1351(4) 0.1319(2) 0.35964(19) 0.0364(16) Uani 1 d . . .
O14 O 0.2145(4) 0.2128(2) 0.3674(2) 0.0394(17) Uani 1 d . . .
C1 C -0.0976(6) 0.0223(3) 0.2569(3) 0.035(2) Uani 1 d . . .
H1 H -0.1433 0.0476 0.2536 0.047(8) Uiso 1 calc R . .
C2 C -0.1193(8) -0.0100(4) 0.2916(3) 0.053(3) Uani 1 d . . .
H21 H -0.1179 0.0079 0.3184 0.075(3) Uiso 1 calc R . .
H22 H -0.0722 -0.0341 0.2971 0.075(3) Uiso 1 calc R . .
C3 C -0.2109(8) -0.0331(5) 0.2800(4) 0.075(4) Uani 1 d . . .
H31 H -0.2193 -0.0554 0.3027 0.075(3) Uiso 1 calc R . .
H32 H -0.2587 -0.0094 0.2784 0.075(3) Uiso 1 calc R . .
C4 C -0.2198(10) -0.0582(5) 0.2376(4) 0.085(5) Uani 1 d . . .
H41 H -0.1768 -0.0843 0.2401 0.075(3) Uiso 1 calc R . .
H42 H -0.2813 -0.0710 0.2301 0.075(3) Uiso 1 calc R . .
C5 C -0.2014(9) -0.0261(5) 0.2028(4) 0.076(4) Uani 1 d . . .
H51 H -0.2478 -0.0016 0.1985 0.075(3) Uiso 1 calc R . .
H52 H -0.2051 -0.0435 0.1757 0.075(3) Uiso 1 calc R . .
C6 C -0.1089(7) -0.0040(4) 0.2138(3) 0.050(3) Uani 1 d . . .
H61 H -0.0999 0.0178 0.1908 0.075(3) Uiso 1 calc R . .
H62 H -0.0623 -0.0283 0.2155 0.075(3) Uiso 1 calc R . .
C7 C 0.1716(7) -0.0745(3) 0.2495(3) 0.033(2) Uani 1 d . . .
H7 H 0.2305 -0.0911 0.2556 0.047(8) Uiso 1 calc R . .
C8 C 0.1005(8) -0.1040(4) 0.2668(3) 0.051(3) Uani 1 d . . .
H81 H 0.1200 -0.1091 0.2978 0.075(3) Uiso 1 calc R . .
H82 H 0.0429 -0.0869 0.2630 0.075(3) Uiso 1 calc R . .
C9 C 0.0855(10) -0.1508(4) 0.2444(4) 0.069(4) Uani 1 d . . .
H91 H 0.0375 -0.1679 0.2557 0.075(3) Uiso 1 calc R . .
H92 H 0.1414 -0.1693 0.2503 0.075(3) Uiso 1 calc R . .
C10 C 0.0585(9) -0.1439(4) 0.1962(4) 0.065(4) Uani 1 d . . .
H101 H 0.0505 -0.1744 0.1818 0.075(3) Uiso 1 calc R . .
H102 H 0.0005 -0.1272 0.1901 0.075(3) Uiso 1 calc R . .
C11 C 0.1307(8) -0.1165(4) 0.1789(3) 0.055(3) Uani 1 d . . .
H111 H 0.1879 -0.1340 0.1840 0.075(3) Uiso 1 calc R . .
H112 H 0.1128 -0.1125 0.1476 0.075(3) Uiso 1 calc R . .
C12 C 0.1449(8) -0.0694(4) 0.2000(3) 0.046(3) Uani 1 d . . .
H121 H 0.0889 -0.0511 0.1933 0.075(3) Uiso 1 calc R . .
H122 H 0.1930 -0.0528 0.1885 0.075(3) Uiso 1 calc R . .
C13 C 0.3879(7) 0.0578(4) 0.2175(3) 0.043(3) Uani 1 d . . .
H13 H 0.4326 0.0443 0.2410 0.047(8) Uiso 1 calc R . .
C14 C 0.4323(9) 0.1013(4) 0.2047(5) 0.081(4) Uani 1 d . . .
H141 H 0.4401 0.1235 0.2287 0.075(3) Uiso 1 calc R . .
H142 H 0.3934 0.1158 0.1800 0.075(3) Uiso 1 calc R . .
C15 C 0.5252(11) 0.0900(7) 0.1924(7) 0.124(7) Uani 1 d . . .
H151 H 0.5513 0.1188 0.1829 0.075(3) Uiso 1 calc R . .
H152 H 0.5657 0.0789 0.2182 0.075(3) Uiso 1 calc R . .
C16 C 0.5224(12) 0.0549(7) 0.1584(6) 0.120(6) Uani 1 d . . .
H161 H 0.5844 0.0475 0.1541 0.075(3) Uiso 1 calc R . .
H162 H 0.4891 0.0672 0.1312 0.075(3) Uiso 1 calc R . .
C17 C 0.4762(12) 0.0108(6) 0.1707(6) 0.111(6) Uani 1 d . . .
H171 H 0.5136 -0.0039 0.1957 0.075(3) Uiso 1 calc R . .
H172 H 0.4690 -0.0114 0.1466 0.075(3) Uiso 1 calc R . .
C18 C 0.3818(10) 0.0234(5) 0.1818(5) 0.090(5) Uani 1 d . . .
H181 H 0.3437 0.0363 0.1561 0.075(3) Uiso 1 calc R . .
H182 H 0.3525 -0.0050 0.1900 0.075(3) Uiso 1 calc R . .
C19 C 0.0202(7) 0.0837(3) 0.4070(3) 0.040(3) Uani 1 d . . .
H19 H 0.0626 0.0957 0.4323 0.047(8) Uiso 1 calc R . .
C20 C -0.0556(7) 0.1197(4) 0.3989(3) 0.048(3) Uani 1 d . . .
H201 H -0.1011 0.1096 0.3746 0.075(3) Uiso 1 calc R . .
H202 H -0.0307 0.1496 0.3913 0.075(3) Uiso 1 calc R . .
C21 C -0.1015(9) 0.1263(4) 0.4391(4) 0.067(4) Uani 1 d . . .
H211 H -0.0581 0.1402 0.4625 0.075(3) Uiso 1 calc R . .
H212 H -0.1532 0.1476 0.4322 0.075(3) Uiso 1 calc R . .
C22 C -0.1328(8) 0.0815(5) 0.4533(4) 0.069(4) Uani 1 d . . .
H221 H -0.1818 0.0698 0.4311 0.075(3) Uiso 1 calc R . .
H222 H -0.1582 0.0864 0.4798 0.075(3) Uiso 1 calc R . .
C23 C -0.0589(8) 0.0450(4) 0.4616(4) 0.064(4) Uani 1 d . . .
H231 H -0.0851 0.0153 0.4690 0.075(3) Uiso 1 calc R . .
H232 H -0.0133 0.0547 0.4862 0.075(3) Uiso 1 calc R . .
C24 C -0.0132(8) 0.0384(4) 0.4215(4) 0.055(3) Uani 1 d . . .
H241 H 0.0380 0.0167 0.4284 0.075(3) Uiso 1 calc R . .
H242 H -0.0569 0.0247 0.3981 0.075(3) Uiso 1 calc R . .
C25 C 0.2889(7) -0.0242(4) 0.4159(3) 0.042(3) Uani 1 d . . .
H25 H 0.2361 -0.0425 0.4216 0.047(8) Uiso 1 calc R . .
C26 C 0.3213(8) 0.0039(4) 0.4558(3) 0.053(3) Uani 1 d . . .
H261 H 0.2719 0.0240 0.4620 0.075(3) Uiso 1 calc R . .
H262 H 0.3717 0.0240 0.4508 0.075(3) Uiso 1 calc R . .
C27 C 0.3526(9) -0.0275(5) 0.4940(4) 0.072(4) Uani 1 d . . .
H271 H 0.3768 -0.0083 0.5191 0.075(3) Uiso 1 calc R . .
H272 H 0.3004 -0.0449 0.5010 0.075(3) Uiso 1 calc R . .
C28 C 0.4243(9) -0.0612(5) 0.4853(4) 0.073(4) Uani 1 d . . .
H281 H 0.4787 -0.0439 0.4809 0.075(3) Uiso 1 calc R . .
H282 H 0.4410 -0.0817 0.5104 0.075(3) Uiso 1 calc R . .
C29 C 0.3915(10) -0.0903(4) 0.4462(4) 0.082(4) Uani 1 d . . .
H291 H 0.3409 -0.1101 0.4515 0.075(3) Uiso 1 calc R . .
H292 H 0.4406 -0.1107 0.4402 0.075(3) Uiso 1 calc R . .
C30 C 0.3601(9) -0.0589(4) 0.4071(3) 0.062(4) Uani 1 d . . .
H301 H 0.4125 -0.0420 0.3997 0.075(3) Uiso 1 calc R . .
H302 H 0.3350 -0.0783 0.3823 0.075(3) Uiso 1 calc R . .
C31 C 0.4758(7) 0.1010(4) 0.3408(3) 0.046(3) Uani 1 d . . .
H31 H 0.4965 0.0764 0.3225 0.047(8) Uiso 1 calc R . .
C32 C 0.5038(7) 0.1466(4) 0.3236(4) 0.069(4) Uani 1 d . . .
H321 H 0.4720 0.1507 0.2939 0.075(3) Uiso 1 calc R . .
H322 H 0.4851 0.1721 0.3410 0.075(3) Uiso 1 calc R . .
C33 C 0.6031(8) 0.1499(6) 0.3239(4) 0.084(5) Uani 1 d . . .
H331 H 0.6209 0.1274 0.3034 0.075(3) Uiso 1 calc R . .
H332 H 0.6180 0.1812 0.3147 0.075(3) Uiso 1 calc R . .
C34 C 0.6509(8) 0.1411(6) 0.3648(5) 0.090(5) Uani 1 d . . .
H341 H 0.6388 0.1663 0.3841 0.075(3) Uiso 1 calc R . .
H342 H 0.7161 0.1416 0.3635 0.075(3) Uiso 1 calc R . .
C35 C 0.6287(8) 0.0959(6) 0.3838(4) 0.088(5) Uani 1 d . . .
H351 H 0.6624 0.0931 0.4132 0.075(3) Uiso 1 calc R . .
H352 H 0.6467 0.0701 0.3665 0.075(3) Uiso 1 calc R . .
C36 C 0.5262(8) 0.0935(5) 0.3845(4) 0.070(4) Uani 1 d . . .
H361 H 0.5107 0.0629 0.3952 0.075(3) Uiso 1 calc R . .
H362 H 0.5093 0.1174 0.4040 0.075(3) Uiso 1 calc R . .
C37 C 0.2501(6) 0.1504(4) 0.4391(3) 0.038(3) Uani 1 d . . .
H37 H 0.2392 0.1170 0.4445 0.047(8) Uiso 1 calc R . .
C38 C 0.3474(7) 0.1606(4) 0.4600(3) 0.046(3) Uani 1 d . . .
H381 H 0.3888 0.1407 0.4470 0.075(3) Uiso 1 calc R . .
H382 H 0.3619 0.1932 0.4546 0.075(3) Uiso 1 calc R . .
C39 C 0.3618(9) 0.1520(5) 0.5083(4) 0.070(4) Uani 1 d . . .
H391 H 0.4243 0.1604 0.5209 0.075(3) Uiso 1 calc R . .
H392 H 0.3533 0.1188 0.5139 0.075(3) Uiso 1 calc R . .
C40 C 0.2955(9) 0.1807(5) 0.5298(3) 0.067(4) Uani 1 d . . .
H401 H 0.3036 0.1731 0.5606 0.075(3) Uiso 1 calc R . .
H402 H 0.3084 0.2140 0.5270 0.075(3) Uiso 1 calc R . .
C41 C 0.1989(8) 0.1708(5) 0.5092(4) 0.062(3) Uani 1 d . . .
H411 H 0.1840 0.1384 0.5153 0.075(3) Uiso 1 calc R . .
H412 H 0.1580 0.1911 0.5221 0.075(3) Uiso 1 calc R . .
C42 C 0.1833(7) 0.1782(4) 0.4614(3) 0.046(3) Uani 1 d . . .
H421 H 0.1895 0.2115 0.4554 0.075(3) Uiso 1 calc R . .
H422 H 0.1211 0.1688 0.4494 0.075(3) Uiso 1 calc R . .
C43 C 0.3806(8) 0.2548(4) 0.3591(4) 0.068(4) Uani 1 d . . .
H431 H 0.4120 0.2362 0.3828 0.132(14) Uiso 1 calc R . .
H432 H 0.4105 0.2848 0.3587 0.132(14) Uiso 1 calc R . .
H433 H 0.3819 0.2387 0.3321 0.132(14) Uiso 1 calc R . .
C44 C 0.2016(9) 0.2987(4) 0.3223(4) 0.074(4) Uani 1 d . . .
H441 H 0.1393 0.3031 0.3268 0.132(14) Uiso 1 calc R . .
H442 H 0.2020 0.2828 0.2951 0.132(14) Uiso 1 calc R . .
H443 H 0.2309 0.3289 0.3218 0.132(14) Uiso 1 calc R . .
C45 C 0.2595(11) 0.2950(4) 0.4174(4) 0.083(5) Uani 1 d . . .
H451 H 0.1968 0.2996 0.4210 0.132(14) Uiso 1 calc R . .
H452 H 0.2889 0.3251 0.4166 0.132(14) Uiso 1 calc R . .
H453 H 0.2909 0.2769 0.4413 0.132(14) Uiso 1 calc R . .
Si9 Si 0.00405(17) 0.06791(8) 0.10115(8) 0.0276(6) Uani 1 d . . .
Si10 Si -0.15966(17) 0.12620(9) 0.06036(8) 0.0271(6) Uani 1 d . . .
Si11 Si -0.24286(17) 0.21817(9) 0.08327(8) 0.0270(6) Uani 1 d . . .
Si12 Si 0.10168(17) 0.19361(9) 0.14810(8) 0.0269(6) Uani 1 d . . .
Si13 Si 0.12654(17) 0.13906(9) 0.06571(9) 0.0304(7) Uani 1 d . . .
Si14 Si -0.03556(18) 0.19056(9) 0.01567(8) 0.0282(6) Uani 1 d . . .
Si15 Si -0.04974(16) 0.25481(8) 0.09180(8) 0.0244(6) Uani 1 d . . .
Si16 Si -0.3666(2) 0.26036(12) 0.14381(10) 0.0493(8) Uani 1 d . . .
O15 O 0.3110(4) 0.1379(2) 0.35902(19) 0.0364(16) Uani 1 d . . .
O16 O 0.1439(4) 0.1688(2) 0.10948(19) 0.0320(15) Uani 1 d . . .
O17 O 0.0641(4) 0.1696(2) 0.0291(2) 0.0375(17) Uani 1 d . . .
O18 O 0.0757(4) 0.0910(2) 0.0737(2) 0.0376(16) Uani 1 d . . .
O19 O -0.1538(4) 0.2491(2) 0.09999(18) 0.0299(15) Uani 1 d . . .
O20 O -0.0447(4) 0.2374(2) 0.04325(18) 0.0327(16) Uani 1 d . . .
O21 O 0.0130(4) 0.2227(2) 0.12616(19) 0.0320(15) Uani 1 d . . .
O22 O -0.3126(4) 0.2255(2) 0.1165(2) 0.0339(16) Uani 1 d . . .
O23 O -0.1106(4) 0.1540(2) 0.02605(19) 0.0332(16) Uani 1 d . . .
O24 O -0.2159(4) 0.1638(2) 0.08448(19) 0.0306(15) Uani 1 d . . .
C46 C -0.0301(7) 0.0110(3) 0.0758(3) 0.037(3) Uani 1 d . . .
H46 H -0.0598 0.0178 0.0459 0.047(8) Uiso 1 calc R . .
C47 C -0.1007(6) -0.0143(3) 0.0976(3) 0.038(3) Uani 1 d . . .
H471 H -0.0734 -0.0229 0.1271 0.075(3) Uiso 1 calc R . .
H472 H -0.1518 0.0067 0.0993 0.075(3) Uiso 1 calc R . .
C48 C -0.1354(7) -0.0580(3) 0.0726(4) 0.047(3) Uani 1 d . . .
H481 H -0.1789 -0.0741 0.0877 0.075(3) Uiso 1 calc R . .
H482 H -0.1668 -0.0493 0.0438 0.075(3) Uiso 1 calc R . .
C49 C -0.0572(7) -0.0906(4) 0.0684(4) 0.049(3) Uani 1 d . . .
H491 H -0.0297 -0.1018 0.0971 0.075(3) Uiso 1 calc R . .
H492 H -0.0803 -0.1177 0.0510 0.075(3) Uiso 1 calc R . .
C50 C 0.0145(7) -0.0662(3) 0.0475(4) 0.047(3) Uani 1 d . . .
H501 H -0.0113 -0.0581 0.0176 0.075(3) Uiso 1 calc R . .
H502 H 0.0655 -0.0875 0.0467 0.075(3) Uiso 1 calc R . .
C51 C 0.0489(7) -0.0218(3) 0.0723(4) 0.045(3) Uani 1 d . . .
H511 H 0.0799 -0.0302 0.1013 0.075(3) Uiso 1 calc R . .
H512 H 0.0928 -0.0059 0.0573 0.075(3) Uiso 1 calc R . .
C52 C -0.2373(6) 0.0829(3) 0.0320(3) 0.034(2) Uani 1 d . . .
H52 H -0.2011 0.0539 0.0321 0.047(8) Uiso 1 calc R . .
C53 C -0.2718(8) 0.0936(4) -0.0157(3) 0.052(3) Uani 1 d . . .
H531 H -0.3077 0.1224 -0.0180 0.075(3) Uiso 1 calc R . .
H532 H -0.2200 0.0984 -0.0307 0.075(3) Uiso 1 calc R . .
C54 C -0.3299(8) 0.0538(5) -0.0369(4) 0.072(4) Uani 1 d . . .
H541 H -0.3542 0.0621 -0.0669 0.075(3) Uiso 1 calc R . .
H542 H -0.2923 0.0259 -0.0373 0.075(3) Uiso 1 calc R . .
C55 C -0.4075(8) 0.0434(5) -0.0132(5) 0.085(5) Uani 1 d . . .
H551 H -0.4421 0.0167 -0.0269 0.075(3) Uiso 1 calc R . .
H552 H -0.4484 0.0703 -0.0154 0.075(3) Uiso 1 calc R . .
C56 C -0.3738(9) 0.0320(5) 0.0357(5) 0.078(4) Uani 1 d . . .
H561 H -0.4261 0.0280 0.0505 0.075(3) Uiso 1 calc R . .
H562 H -0.3392 0.0027 0.0382 0.075(3) Uiso 1 calc R . .
C57 C -0.3152(7) 0.0708(3) 0.0561(4) 0.047(3) Uani 1 d . . .
H571 H -0.2899 0.0620 0.0858 0.075(3) Uiso 1 calc R . .
H572 H -0.3529 0.0986 0.0573 0.075(3) Uiso 1 calc R . .
C58 C -0.2955(6) 0.2355(3) 0.0282(3) 0.032(2) Uani 1 d . . .
H58 H -0.2563 0.2228 0.0085 0.047(8) Uiso 1 calc R . .
C59 C -0.3891(7) 0.2130(4) 0.0150(3) 0.050(3) Uani 1 d . . .
H591 H -0.3836 0.1790 0.0168 0.075(3) Uiso 1 calc R . .
H592 H -0.4299 0.2232 0.0346 0.075(3) Uiso 1 calc R . .
C60 C -0.4282(8) 0.2273(4) -0.0312(3) 0.060(3) Uani 1 d . . .
H601 H -0.3908 0.2138 -0.0509 0.075(3) Uiso 1 calc R . .
H602 H -0.4897 0.2145 -0.0388 0.075(3) Uiso 1 calc R . .
C61 C -0.4322(7) 0.2790(4) -0.0374(4) 0.062(4) Uani 1 d . . .
H611 H -0.4744 0.2924 -0.0200 0.075(3) Uiso 1 calc R . .
H612 H -0.4551 0.2861 -0.0678 0.075(3) Uiso 1 calc R . .
C62 C -0.3402(7) 0.3004(4) -0.0246(3) 0.056(3) Uani 1 d . . .
H621 H -0.3454 0.3344 -0.0272 0.075(3) Uiso 1 calc R . .
H622 H -0.3001 0.2897 -0.0443 0.075(3) Uiso 1 calc R . .
C63 C -0.2986(8) 0.2879(3) 0.0212(3) 0.048(3) Uani 1 d . . .
H631 H -0.3343 0.3023 0.0412 0.075(3) Uiso 1 calc R . .
H632 H -0.2368 0.3005 0.0276 0.075(3) Uiso 1 calc R . .
C64 C 0.1876(6) 0.2343(3) 0.1756(3) 0.035(2) Uani 1 d . . .
H64 H 0.1587 0.2522 0.1965 0.047(8) Uiso 1 calc R . .
C65 C 0.2217(7) 0.2692(4) 0.1462(3) 0.048(3) Uani 1 d . . .
H651 H 0.1700 0.2872 0.1314 0.075(3) Uiso 1 calc R . .
H652 H 0.2482 0.2523 0.1242 0.075(3) Uiso 1 calc R . .
C66 C 0.2918(7) 0.3024(4) 0.1692(4) 0.055(3) Uani 1 d . . .
H661 H 0.3149 0.3221 0.1479 0.075(3) Uiso 1 calc R . .
H662 H 0.2635 0.3227 0.1882 0.075(3) Uiso 1 calc R . .
C67 C 0.3696(7) 0.2763(4) 0.1954(4) 0.060(3) Uani 1 d . . .
H671 H 0.4106 0.2987 0.2122 0.075(3) Uiso 1 calc R . .
H672 H 0.4038 0.2602 0.1757 0.075(3) Uiso 1 calc R . .
C68 C 0.3389(7) 0.2406(4) 0.2260(3) 0.054(3) Uani 1 d . . .
H681 H 0.3131 0.2568 0.2487 0.075(3) Uiso 1 calc R . .
H682 H 0.3913 0.2224 0.2398 0.075(3) Uiso 1 calc R . .
C69 C 0.2678(6) 0.2081(4) 0.2013(3) 0.042(3) Uani 1 d . . .
H691 H 0.2454 0.1871 0.2218 0.075(3) Uiso 1 calc R . .
H692 H 0.2965 0.1889 0.1815 0.075(3) Uiso 1 calc R . .
C70 C 0.2347(7) 0.1276(4) 0.0465(4) 0.051(3) Uani 1 d . . .
H70 H 0.2180 0.1176 0.0160 0.047(8) Uiso 1 calc R . .
C71 C 0.2876(7) 0.1733(4) 0.0454(4) 0.062(4) Uani 1 d . . .
H711 H 0.3022 0.1864 0.0745 0.075(3) Uiso 1 calc R . .
H712 H 0.2508 0.1961 0.0268 0.075(3) Uiso 1 calc R . .
C72 C 0.3752(9) 0.1628(6) 0.0277(6) 0.103(6) Uani 1 d . . .
H721 H 0.3593 0.1534 -0.0026 0.075(3) Uiso 1 calc R . .
H722 H 0.4115 0.1914 0.0287 0.075(3) Uiso 1 calc R . .
C73 C 0.4271(9) 0.1284(6) 0.0498(6) 0.102(5) Uani 1 d . . .
H731 H 0.4447 0.1376 0.0801 0.075(3) Uiso 1 calc R . .
H732 H 0.4827 0.1240 0.0375 0.075(3) Uiso 1 calc R . .
C74 C 0.3740(9) 0.0832(5) 0.0472(6) 0.102(6) Uani 1 d . . .
H741 H 0.4118 0.0584 0.0623 0.075(3) Uiso 1 calc R . .
H742 H 0.3565 0.0739 0.0169 0.075(3) Uiso 1 calc R . .
C75 C 0.2875(8) 0.0902(4) 0.0681(5) 0.075(4) Uani 1 d . . .
H751 H 0.2515 0.0614 0.0656 0.075(3) Uiso 1 calc R . .
H752 H 0.3050 0.0976 0.0988 0.075(3) Uiso 1 calc R . .
C76 C -0.0554(7) 0.2027(3) -0.0415(3) 0.033(2) Uani 1 d . . .
H76 H -0.0464 0.1727 -0.0559 0.047(8) Uiso 1 calc R . .
C77 C -0.1516(7) 0.2185(4) -0.0600(3) 0.049(3) Uani 1 d . . .
H771 H -0.1634 0.2487 -0.0475 0.075(3) Uiso 1 calc R . .
H772 H -0.1952 0.1959 -0.0520 0.075(3) Uiso 1 calc R . .
C78 C -0.1657(8) 0.2229(4) -0.1096(3) 0.055(3) Uani 1 d . . .
H781 H -0.1615 0.1919 -0.1224 0.075(3) Uiso 1 calc R . .
H782 H -0.2265 0.2353 -0.1200 0.075(3) Uiso 1 calc R . .
C79 C -0.0962(9) 0.2543(5) -0.1233(4) 0.068(4) Uani 1 d . . .
H791 H -0.1077 0.2863 -0.1147 0.075(3) Uiso 1 calc R . .
H792 H -0.1029 0.2536 -0.1549 0.075(3) Uiso 1 calc R . .
C80 C 0.0007(9) 0.2413(5) -0.1044(3) 0.066(4) Uani 1 d . . .
H801 H 0.0421 0.2653 -0.1120 0.075(3) Uiso 1 calc R . .
H802 H 0.0164 0.2116 -0.1169 0.075(3) Uiso 1 calc R . .
C81 C 0.0123(7) 0.2366(4) -0.0557(3) 0.045(3) Uani 1 d . . .
H811 H 0.0046 0.2673 -0.0431 0.075(3) Uiso 1 calc R . .
H812 H 0.0742 0.2259 -0.0447 0.075(3) Uiso 1 calc R . .
C82 C -0.0148(6) 0.3162(3) 0.0984(3) 0.026(2) Uani 1 d . . .
H82 H 0.0449 0.3182 0.0886 0.047(8) Uiso 1 calc R . .
C83 C -0.0760(7) 0.3506(3) 0.0706(3) 0.041(3) Uani 1 d . . .
H831 H -0.0826 0.3410 0.0403 0.075(3) Uiso 1 calc R . .
H832 H -0.1364 0.3502 0.0790 0.075(3) Uiso 1 calc R . .
C84 C -0.0376(8) 0.3996(3) 0.0754(3) 0.046(3) Uani 1 d . . .
H841 H -0.0800 0.4212 0.0583 0.075(3) Uiso 1 calc R . .
H842 H 0.0199 0.4007 0.0643 0.075(3) Uiso 1 calc R . .
C85 C -0.0215(9) 0.4151(4) 0.1227(3) 0.061(3) Uani 1 d . . .
H851 H 0.0070 0.4460 0.1252 0.075(3) Uiso 1 calc R . .
H852 H -0.0798 0.4174 0.1330 0.075(3) Uiso 1 calc R . .
C86 C 0.0399(8) 0.3801(3) 0.1504(3) 0.050(3) Uani 1 d . . .
H861 H 0.1002 0.3804 0.1420 0.075(3) Uiso 1 calc R . .
H862 H 0.0467 0.3894 0.1808 0.075(3) Uiso 1 calc R . .
C87 C 0.0018(7) 0.3320(3) 0.1453(3) 0.037(2) Uani 1 d . . .
H871 H -0.0556 0.3310 0.1565 0.075(3) Uiso 1 calc R . .
H872 H 0.0441 0.3103 0.1624 0.075(3) Uiso 1 calc R . .
C88 C -0.4698(8) 0.2828(5) 0.1100(4) 0.080(4) Uani 1 d . . .
H881 H -0.4531 0.3014 0.0867 0.132(14) Uiso 1 calc R . .
H882 H -0.5033 0.3020 0.1273 0.132(14) Uiso 1 calc R . .
H883 H -0.5075 0.2569 0.0980 0.132(14) Uiso 1 calc R . .
C89 C -0.2903(12) 0.3090(6) 0.1635(7) 0.161(10) Uani 1 d . . .
H891 H -0.2739 0.3258 0.1392 0.132(14) Uiso 1 calc R . .
H892 H -0.2358 0.2968 0.1812 0.132(14) Uiso 1 calc R . .
H893 H -0.3209 0.3299 0.1807 0.132(14) Uiso 1 calc R . .
C90 C -0.4023(10) 0.2257(6) 0.1871(4) 0.118(7) Uani 1 d . . .
H901 H -0.3491 0.2133 0.2056 0.132(14) Uiso 1 calc R . .
H902 H -0.4405 0.2001 0.1746 0.132(14) Uiso 1 calc R . .
H903 H -0.4361 0.2453 0.2040 0.132(14) Uiso 1 calc R . .
Al Al 0.08950(17) 0.09809(9) 0.19327(8) 0.0276(7) Uani 1 d . . .
O1 O 0.0260(4) 0.0900(2) 0.23561(17) 0.0289(14) Uani 1 d . . .
O2 O 0.2028(4) 0.0875(2) 0.2105(2) 0.0380(16) Uani 1 d . . .
O3 O 0.0704(4) 0.1564(2) 0.17982(17) 0.0291(14) Uani 1 d . . .
O4 O 0.0462(4) 0.0636(2) 0.15043(18) 0.0317(15) Uani 1 d . . .
N100 N 0.0851(5) 0.6697(3) 0.2670(3) 0.038(2) Uani 1 d D . .
C101 C 0.1513(7) 0.6673(4) 0.3075(3) 0.041(3) Uani 1 d . . .
H01 H 0.1193 0.6730 0.3318 0.079(16) Uiso 1 calc R . .
H02 H 0.1959 0.6923 0.3073 0.079(16) Uiso 1 calc R . .
C102 C 0.2008(7) 0.6219(4) 0.3147(3) 0.058(3) Uani 1 d . . .
H03 H 0.2427 0.6231 0.3418 0.099(15) Uiso 1 calc R . .
H04 H 0.2343 0.6163 0.2913 0.099(15) Uiso 1 calc R . .
H05 H 0.1575 0.5969 0.3158 0.099(15) Uiso 1 calc R . .
C103 C 0.1239(6) 0.6575(4) 0.2273(3) 0.043(3) Uani 1 d . . .
H06 H 0.1427 0.6247 0.2291 0.079(16) Uiso 1 calc R . .
H07 H 0.0762 0.6608 0.2020 0.079(16) Uiso 1 calc R . .
C104 C 0.2027(8) 0.6866(5) 0.2210(4) 0.069(4) Uani 1 d . . .
H08 H 0.2243 0.6769 0.1949 0.099(15) Uiso 1 calc R . .
H09 H 0.2510 0.6829 0.2456 0.099(15) Uiso 1 calc R . .
H010 H 0.1844 0.7191 0.2184 0.099(15) Uiso 1 calc R . .
C105 C 0.0363(8) 0.7144(3) 0.2631(4) 0.056(3) Uani 1 d . . .
H011 H 0.0780 0.7390 0.2570 0.079(16) Uiso 1 calc R . .
H012 H 0.0175 0.7217 0.2908 0.079(16) Uiso 1 calc R . .
C106 C -0.0464(9) 0.7148(5) 0.2282(4) 0.080(4) Uani 1 d . . .
H013 H -0.0752 0.7452 0.2273 0.099(15) Uiso 1 calc R . .
H014 H -0.0889 0.6911 0.2343 0.099(15) Uiso 1 calc R . .
H015 H -0.0282 0.7084 0.2005 0.099(15) Uiso 1 calc R . .
H100 H 0.043(4) 0.648(2) 0.266(3) 0.03(3) Uiso 1 d D . .
C201 C 0.6106(13) 0.9239(8) 0.1056(8) 0.053(7) Uani 0.50 d P . .
H016 H 0.6695 0.9387 0.1132 0.044(16) Uiso 0.50 calc PR . .
H017 H 0.5649 0.9473 0.0959 0.044(16) Uiso 0.50 calc PR . .
H018 H 0.6127 0.9014 0.0827 0.044(16) Uiso 0.50 calc PR . .
C202 C 0.5903(13) 0.9029(7) 0.1388(7) 0.039(5) Uani 0.50 d PU . .
H019 H 0.5913 0.9262 0.1616 0.032(12) Uiso 0.50 calc PR . .
H020 H 0.6394 0.8807 0.1487 0.032(12) Uiso 0.50 calc PR . .
C203 C 0.5053(13) 0.8776(6) 0.1356(7) 0.043(6) Uani 0.50 d P . .
H021 H 0.4570 0.8996 0.1242 0.032(12) Uiso 0.50 calc PR . .
H022 H 0.5059 0.8536 0.1134 0.032(12) Uiso 0.50 calc PR . .
C204 C 0.4777(16) 0.8555(7) 0.1709(6) 0.046(6) Uani 0.50 d P . .
H023 H 0.4683 0.8798 0.1917 0.032(12) Uiso 0.50 calc PR . .
H024 H 0.5286 0.8362 0.1848 0.032(12) Uiso 0.50 calc PR . .
C205 C 0.3996(14) 0.8270(9) 0.1648(7) 0.061(7) Uani 0.50 d P . .
H025 H 0.4059 0.8046 0.1419 0.032(12) Uiso 0.50 calc PR . .
H026 H 0.3474 0.8469 0.1539 0.032(12) Uiso 0.50 calc PR . .
C206 C 0.3770(18) 0.7999(9) 0.2028(7) 0.069(7) Uani 0.50 d P . .
H027 H 0.3218 0.7821 0.1939 0.044(16) Uiso 0.50 calc PR . .
H028 H 0.3682 0.8215 0.2256 0.044(16) Uiso 0.50 calc PR . .
H029 H 0.4266 0.7788 0.2134 0.044(16) Uiso 0.50 calc PR . .
C301 C 0.550(2) 0.4221(9) 0.2153(10) 0.087(10) Uani 0.50 d P . .
H030 H 0.5831 0.4437 0.2360 0.044(16) Uiso 0.50 calc PR . .
H031 H 0.5925 0.4076 0.1989 0.044(16) Uiso 0.50 calc PR . .
H032 H 0.5221 0.3982 0.2304 0.044(16) Uiso 0.50 calc PR . .
C302 C 0.483(3) 0.4465(13) 0.1869(12) 0.132(16) Uani 0.50 d P . .
H033 H 0.4450 0.4620 0.2054 0.032(12) Uiso 0.50 calc PR . .
H034 H 0.5147 0.4714 0.1742 0.032(12) Uiso 0.50 calc PR . .
C303 C 0.425(2) 0.4282(9) 0.1545(8) 0.062(8) Uani 0.50 d P . .
H035 H 0.4628 0.4134 0.1355 0.032(12) Uiso 0.50 calc PR . .
H036 H 0.3941 0.4028 0.1670 0.032(12) Uiso 0.50 calc PR . .
C304 C 0.362(2) 0.4511(13) 0.1292(12) 0.109(14) Uani 0.50 d P . .
H037 H 0.3940 0.4747 0.1147 0.032(12) Uiso 0.50 calc PR . .
H038 H 0.3283 0.4683 0.1484 0.032(12) Uiso 0.50 calc PR . .
C305 C 0.298(3) 0.4327(11) 0.0978(10) 0.136(18) Uani 0.50 d P . .
H039 H 0.3308 0.4197 0.0760 0.032(12) Uiso 0.50 calc PR . .
H040 H 0.2718 0.4060 0.1109 0.032(12) Uiso 0.50 calc PR . .
C306 C 0.2320(19) 0.4547(9) 0.0774(10) 0.073(8) Uani 0.50 d P . .
H041 H 0.1963 0.4341 0.0567 0.044(16) Uiso 0.50 calc PR . .
H042 H 0.2543 0.4807 0.0624 0.044(16) Uiso 0.50 calc PR . .
H043 H 0.1944 0.4664 0.0974 0.044(16) Uiso 0.50 calc PR . .

loop_
_atom_site_aniso_label
_atom_site_aniso_U_11
_atom_site_aniso_U_22
_atom_site_aniso_U_33
_atom_site_aniso_U_23
_atom_site_aniso_U_13
_atom_site_aniso_U_12
Si1 0.0235(14) 0.0291(15) 0.0274(14) 0.0015(12) 0.0006(11) -0.0015(12)
Si2 0.0343(16) 0.0254(15) 0.0287(14) 0.0021(12) 0.0034(12) 0.0002(13)
Si3 0.0241(14) 0.0293(15) 0.0328(15) 0.0018(12) 0.0041(12) 0.0019(12)
Si4 0.0249(14) 0.0315(16) 0.0312(15) -0.0008(12) 0.0036(12) 0.0014(13)
Si5 0.0310(15) 0.0286(15) 0.0277(14) 0.0018(12) -0.0008(12) 0.0016(13)
Si6 0.0281(15) 0.0336(16) 0.0341(15) -0.0026(13) 0.0008(12) -0.0039(13)
Si7 0.0286(15) 0.0281(15) 0.0374(16) -0.0024(13) 0.0028(12) -0.0009(13)
Si8 0.054(2) 0.0328(17) 0.0508(19) -0.0017(14) -0.0016(16) -0.0081(15)
O5 0.027(3) 0.025(3) 0.029(3) -0.004(3) 0.003(3) -0.004(3)
O6 0.032(4) 0.032(4) 0.041(4) 0.002(3) 0.003(3) -0.003(3)
O7 0.029(4) 0.040(4) 0.026(3) 0.002(3) -0.005(3) 0.002(3)
O8 0.038(4) 0.037(4) 0.029(4) 0.003(3) -0.001(3) 0.000(3)
O9 0.035(4) 0.046(4) 0.033(4) 0.004(3) 0.001(3) 0.004(3)
O10 0.042(4) 0.025(4) 0.032(4) 0.000(3) 0.008(3) -0.002(3)
O11 0.037(4) 0.026(4) 0.039(4) 0.002(3) 0.004(3) 0.002(3)
O12 0.036(4) 0.030(4) 0.038(4) -0.001(3) 0.012(3) -0.005(3)
O13 0.038(4) 0.030(4) 0.039(4) -0.003(3) 0.001(3) -0.005(3)
O14 0.042(4) 0.031(4) 0.043(4) -0.002(3) 0.001(3) -0.001(3)
C1 0.040(6) 0.033(6) 0.031(6) 0.007(5) 0.007(5) 0.003(5)
C2 0.062(8) 0.048(7) 0.045(7) 0.010(6) -0.002(6) -0.025(6)
C3 0.063(8) 0.112(11) 0.052(8) 0.012(8) 0.016(7) -0.053(8)
C4 0.087(10) 0.086(10) 0.077(10) -0.011(8) -0.006(8) -0.053(9)
C5 0.073(9) 0.096(11) 0.056(8) -0.004(8) 0.006(7) -0.043(8)
C6 0.046(7) 0.068(8) 0.034(6) -0.011(6) 0.000(5) -0.019(6)
C7 0.044(6) 0.031(6) 0.024(5) 0.001(4) 0.000(5) -0.004(5)
C8 0.081(9) 0.038(7) 0.036(6) -0.007(5) 0.016(6) -0.018(6)
C9 0.104(11) 0.035(7) 0.066(9) -0.003(6) 0.005(8) -0.012(7)
C10 0.078(9) 0.044(7) 0.072(9) -0.024(6) 0.009(7) -0.030(7)
C11 0.075(9) 0.047(7) 0.038(6) -0.013(6) -0.007(6) -0.001(7)
C12 0.061(7) 0.042(7) 0.035(6) -0.012(5) 0.011(5) -0.012(6)
C13 0.039(6) 0.049(7) 0.042(6) -0.004(5) 0.011(5) 0.001(6)
C14 0.085(10) 0.055(9) 0.116(12) 0.003(8) 0.058(9) -0.008(8)
C15 0.083(12) 0.136(16) 0.178(19) -0.021(15) 0.089(13) -0.025(11)
C16 0.096(13) 0.158(19) 0.118(15) -0.010(14) 0.057(12) 0.003(13)
C17 0.140(16) 0.091(12) 0.121(14) -0.007(10) 0.081(13) 0.016(12)
C18 0.093(11) 0.094(11) 0.097(11) -0.025(9) 0.054(9) -0.015(9)
C19 0.041(6) 0.039(6) 0.043(6) 0.004(5) 0.009(5) 0.001(5)
C20 0.046(7) 0.055(7) 0.050(7) 0.014(6) 0.025(6) 0.015(6)
C21 0.078(9) 0.053(8) 0.077(9) 0.020(7) 0.038(8) 0.024(7)
C22 0.048(8) 0.091(11) 0.072(9) 0.001(8) 0.022(7) 0.012(8)
C23 0.076(9) 0.073(9) 0.049(7) 0.026(6) 0.029(7) -0.006(8)
C24 0.059(8) 0.062(8) 0.050(7) 0.015(6) 0.025(6) 0.005(6)
C25 0.036(6) 0.046(7) 0.041(6) 0.005(5) 0.000(5) -0.001(5)
C26 0.066(8) 0.053(7) 0.033(6) 0.004(5) -0.006(6) 0.002(6)
C27 0.076(10) 0.099(11) 0.035(7) 0.012(7) -0.010(7) -0.009(9)
C28 0.069(9) 0.084(10) 0.053(8) 0.027(7) -0.027(7) 0.008(8)
C29 0.111(12) 0.058(9) 0.061(8) 0.016(7) -0.027(8) 0.034(8)
C30 0.087(9) 0.045(7) 0.046(7) -0.003(6) -0.013(7) 0.022(7)
C31 0.032(6) 0.055(7) 0.047(7) -0.002(6) -0.006(5) 0.008(6)
C32 0.039(7) 0.062(9) 0.102(11) 0.021(8) 0.000(7) -0.014(6)
C33 0.052(9) 0.120(13) 0.077(10) 0.021(9) 0.001(8) -0.020(8)
C34 0.040(8) 0.136(14) 0.092(11) 0.002(10) 0.010(8) -0.046(9)
C35 0.036(7) 0.151(15) 0.068(9) 0.019(10) -0.015(7) 0.003(9)
C36 0.047(8) 0.100(11) 0.065(8) 0.018(8) 0.013(7) 0.004(7)
C37 0.032(6) 0.041(6) 0.041(6) 0.003(5) 0.007(5) -0.007(5)
C38 0.037(6) 0.060(7) 0.042(6) 0.000(6) 0.005(5) 0.004(6)
C39 0.078(9) 0.082(10) 0.045(7) 0.004(7) -0.007(7) -0.002(8)
C40 0.090(10) 0.079(9) 0.031(7) -0.012(6) 0.010(7) 0.001(8)
C41 0.064(9) 0.074(9) 0.053(8) -0.001(7) 0.025(7) 0.006(7)
C42 0.050(7) 0.052(7) 0.040(6) -0.011(5) 0.020(5) 0.000(6)
C43 0.056(8) 0.051(8) 0.094(10) 0.016(7) 0.004(7) -0.015(7)
C44 0.071(9) 0.053(8) 0.092(10) 0.010(7) -0.002(8) -0.010(7)
C45 0.131(13) 0.040(8) 0.080(10) -0.019(7) 0.025(9) -0.025(8)
Si9 0.0292(15) 0.0199(14) 0.0345(15) -0.0017(12) 0.0078(12) -0.0020(12)
Si10 0.0264(15) 0.0243(15) 0.0300(15) -0.0002(12) 0.0027(12) -0.0027(12)
Si11 0.0234(14) 0.0270(15) 0.0302(15) 0.0016(12) 0.0031(12) 0.0016(12)
Si12 0.0215(14) 0.0236(14) 0.0341(15) 0.0033(12) 0.0003(12) -0.0009(12)
Si13 0.0247(15) 0.0242(15) 0.0448(17) -0.0027(13) 0.0129(13) -0.0018(12)
Si14 0.0372(16) 0.0232(14) 0.0258(14) -0.0019(12) 0.0098(12) -0.0031(13)
Si15 0.0259(14) 0.0214(14) 0.0250(14) -0.0009(11) 0.0013(11) 0.0004(12)
Si16 0.0421(18) 0.062(2) 0.0454(18) -0.0035(16) 0.0108(15) 0.0202(17)
O15 0.032(4) 0.038(4) 0.041(4) -0.009(3) 0.011(3) -0.007(3)
O16 0.025(3) 0.029(4) 0.042(4) 0.000(3) 0.005(3) 0.006(3)
O17 0.046(4) 0.027(4) 0.042(4) -0.007(3) 0.014(3) -0.008(3)
O18 0.035(4) 0.030(4) 0.051(4) -0.006(3) 0.017(3) 0.001(3)
O19 0.027(3) 0.034(4) 0.028(3) -0.005(3) 0.002(3) 0.004(3)
O20 0.049(4) 0.022(3) 0.030(4) 0.000(3) 0.015(3) 0.001(3)
O21 0.027(4) 0.032(4) 0.038(4) 0.001(3) 0.006(3) -0.007(3)
O22 0.024(3) 0.034(4) 0.046(4) 0.006(3) 0.011(3) 0.008(3)
O23 0.033(4) 0.033(4) 0.033(4) -0.003(3) 0.006(3) 0.001(3)
O24 0.032(4) 0.023(3) 0.037(4) -0.002(3) 0.005(3) -0.002(3)
C46 0.045(6) 0.037(6) 0.032(6) -0.003(5) 0.012(5) 0.000(5)
C47 0.032(6) 0.032(6) 0.051(6) -0.008(5) 0.014(5) -0.004(5)
C48 0.044(7) 0.033(6) 0.063(7) -0.009(5) 0.012(6) -0.015(5)
C49 0.048(7) 0.034(6) 0.063(8) -0.013(6) 0.003(6) -0.006(6)
C50 0.051(7) 0.034(6) 0.062(7) -0.015(6) 0.023(6) 0.001(6)
C51 0.048(7) 0.029(6) 0.063(7) -0.010(5) 0.022(6) -0.006(5)
C52 0.031(6) 0.033(6) 0.038(6) 0.002(5) 0.005(5) 0.004(5)
C53 0.058(7) 0.044(7) 0.052(7) -0.005(6) 0.003(6) -0.003(6)
C54 0.060(8) 0.074(9) 0.075(9) -0.037(8) -0.012(7) -0.015(7)
C55 0.040(8) 0.067(9) 0.139(14) -0.053(9) -0.009(9) -0.019(7)
C56 0.053(8) 0.077(10) 0.101(12) -0.013(8) 0.006(8) -0.021(8)
C57 0.039(6) 0.031(6) 0.070(8) -0.008(6) 0.004(6) -0.012(5)
C58 0.026(5) 0.037(6) 0.032(5) -0.002(5) 0.003(4) -0.004(5)
C59 0.029(6) 0.050(7) 0.062(8) -0.002(6) -0.015(5) 0.006(5)
C60 0.043(7) 0.087(10) 0.043(7) -0.001(7) -0.016(6) -0.016(7)
C61 0.046(7) 0.077(10) 0.053(8) 0.020(7) -0.020(6) 0.017(7)
C62 0.047(7) 0.058(8) 0.055(7) 0.021(6) -0.013(6) 0.009(6)
C63 0.053(7) 0.032(6) 0.054(7) 0.005(5) -0.004(6) 0.010(6)
C64 0.040(6) 0.027(6) 0.038(6) -0.009(5) 0.009(5) 0.001(5)
C65 0.045(7) 0.042(7) 0.054(7) 0.008(6) -0.003(6) -0.008(6)
C66 0.047(7) 0.050(7) 0.066(8) 0.003(6) 0.004(6) -0.012(6)
C67 0.036(7) 0.058(8) 0.081(9) -0.012(7) 0.000(6) -0.015(6)
C68 0.041(7) 0.059(8) 0.053(7) -0.005(6) -0.015(6) -0.012(6)
C69 0.030(6) 0.043(7) 0.051(7) 0.002(5) -0.005(5) -0.001(5)
C70 0.037(6) 0.052(7) 0.069(8) 0.000(6) 0.025(6) -0.001(6)
C71 0.037(7) 0.042(7) 0.116(11) 0.016(7) 0.038(7) -0.003(6)
C72 0.042(8) 0.103(12) 0.168(16) 0.063(12) 0.027(9) -0.019(9)
C73 0.046(9) 0.131(15) 0.133(14) 0.012(12) 0.027(9) -0.008(10)
C74 0.062(9) 0.061(9) 0.201(18) -0.031(11) 0.073(11) 0.006(8)
C75 0.064(9) 0.057(9) 0.100(11) 0.016(8) 0.004(8) 0.007(7)
C76 0.051(7) 0.023(5) 0.029(5) -0.011(4) 0.014(5) -0.003(5)
C77 0.059(8) 0.046(7) 0.045(7) 0.002(5) 0.014(6) 0.008(6)
C78 0.068(8) 0.059(8) 0.036(6) 0.001(6) 0.004(6) 0.002(7)
C79 0.091(10) 0.072(9) 0.041(7) 0.008(7) 0.007(7) -0.004(8)
C80 0.079(10) 0.085(10) 0.032(7) 0.009(6) 0.002(6) -0.023(8)
C81 0.049(7) 0.055(7) 0.033(6) -0.005(5) 0.010(5) -0.022(6)
C82 0.028(5) 0.021(5) 0.028(5) -0.005(4) 0.007(4) 0.006(4)
C83 0.049(7) 0.028(6) 0.044(6) 0.004(5) 0.002(5) 0.002(5)
C84 0.073(8) 0.024(6) 0.039(6) 0.007(5) 0.002(6) 0.002(6)
C85 0.103(10) 0.027(6) 0.050(7) -0.003(5) 0.004(7) -0.012(7)
C86 0.070(8) 0.034(6) 0.042(7) -0.007(5) 0.002(6) -0.007(6)
C87 0.052(7) 0.021(5) 0.036(6) -0.004(4) 0.005(5) -0.001(5)
C88 0.069(9) 0.101(11) 0.079(10) 0.019(8) 0.039(8) 0.033(8)
C89 0.114(15) 0.129(16) 0.25(2) -0.139(17) 0.053(16) -0.018(13)
C90 0.099(12) 0.195(19) 0.071(10) 0.065(11) 0.045(9) 0.092(13)
Al 0.0235(15) 0.0251(16) 0.0330(16) 0.0045(12) 0.0016(12) 0.0004(13)
O1 0.027(3) 0.028(4) 0.031(3) 0.008(3) 0.002(3) 0.000(3)
O2 0.027(4) 0.036(4) 0.051(4) 0.010(3) 0.006(3) -0.001(3)
O3 0.028(3) 0.029(3) 0.028(3) 0.004(3) -0.003(3) -0.002(3)
O4 0.037(4) 0.023(3) 0.035(4) 0.001(3) 0.006(3) 0.002(3)
N100 0.031(5) 0.035(5) 0.046(5) -0.010(4) 0.005(4) -0.006(4)
C101 0.043(6) 0.050(7) 0.029(6) -0.019(5) 0.000(5) -0.010(6)
C102 0.045(7) 0.084(9) 0.038(6) 0.001(6) -0.013(5) 0.000(7)
C103 0.034(6) 0.053(7) 0.042(6) -0.009(5) 0.010(5) -0.004(5)
C104 0.062(8) 0.106(11) 0.047(7) -0.012(7) 0.032(6) -0.025(8)
C105 0.083(9) 0.027(6) 0.067(8) 0.015(6) 0.040(7) 0.007(6)
C106 0.086(10) 0.089(10) 0.065(9) 0.031(8) 0.009(8) 0.044(9)
C201 0.016(11) 0.054(15) 0.090(19) -0.028(14) 0.009(11) 0.013(10)
C202 0.041(9) 0.034(8) 0.041(8) -0.002(7) -0.003(7) 0.019(7)
C203 0.034(12) 0.005(9) 0.079(17) -0.008(10) -0.020(11) 0.009(9)
C204 0.076(17) 0.033(12) 0.029(12) -0.009(10) 0.008(11) 0.039(13)
C205 0.032(13) 0.09(2) 0.050(15) -0.001(14) -0.020(11) 0.010(14)
C206 0.09(2) 0.074(18) 0.041(14) 0.006(13) 0.005(13) -0.001(16)
C301 0.12(3) 0.030(15) 0.12(2) 0.015(15) 0.05(2) 0.026(16)
C302 0.18(4) 0.12(3) 0.14(3) 0.00(3) 0.14(3) 0.03(3)
C303 0.08(2) 0.063(19) 0.045(16) -0.029(14) 0.030(15) -0.048(17)
C304 0.08(2) 0.15(4) 0.12(3) -0.08(3) 0.07(2) -0.04(2)
C305 0.31(6) 0.05(2) 0.06(2) -0.030(17) 0.07(3) 0.00(3)
C306 0.10(2) 0.032(15) 0.10(2) -0.002(15) 0.049(18) 0.016(15)

loop_
_atom_type_symbol
_atom_type_description
_atom_type_scat_dispersion_real
_atom_type_scat_dispersion_imag
_atom_type_scat_source
C C 0.0033 0.0016 'International Tables Vol C Tables 4.2.6.8 and 6.1.1.4'
H H 0.0000 0.0000 'International Tables Vol C Tables 4.2.6.8 and 6.1.1.4'
O O 0.0106 0.0060 'International Tables Vol C Tables 4.2.6.8 and 6.1.1.4'
Si Si 0.0817 0.0704 'International Tables Vol C Tables 4.2.6.8 and 6.1.1.4'
Al Al 0.0645 0.0514 'International Tables Vol C Tables 4.2.6.8 and 6.1.1.4'
N N 0.0061 0.0033 'International Tables Vol C Tables 4.2.6.8 and 6.1.1.4'

loop_
_geom_angle_atom_site_label_1
_geom_angle_atom_site_label_2
_geom_angle_atom_site_label_3
_geom_angle
_geom_angle_site_symmetry_1
_geom_angle_site_symmetry_3
_geom_angle_publ_flag
O1 Si1 O6 111.0(3) . . ?
O1 Si1 O5 109.4(2) . . ?
O6 Si1 O5 109.2(3) . . ?
O1 Si1 C1 111.5(3) . . ?
O6 Si1 C1 108.0(4) . . ?
O5 Si1 C1 107.7(4) . . ?
O11 Si2 O6 110.5(3) . . ?
O11 Si2 O8 109.0(3) . . ?
O6 Si2 O8 108.0(3) . . ?
O11 Si2 C7 109.9(4) . . ?
O6 Si2 C7 109.2(4) . . ?
O8 Si2 C7 110.2(4) . . ?
O2 Si3 O10 109.5(3) . . ?
O2 Si3 O11 111.0(3) . . ?
O10 Si3 O11 106.5(3) . . ?
O2 Si3 C13 115.1(4) . . ?
O10 Si3 C13 109.3(4) . . ?
O11 Si3 C13 105.0(4) . . ?
O5 Si4 O9 111.5(3) . . ?
O5 Si4 O13 107.6(3) . . ?
O9 Si4 O13 109.8(3) . . ?
O5 Si4 C19 111.9(4) . . ?
O9 Si4 C19 107.0(4) . . ?
O13 Si4 C19 108.9(4) . . ?
O7 Si5 O8 109.8(3) . . ?
O7 Si5 O9 107.8(3) . . ?
O8 Si5 O9 109.7(3) . . ?
O7 Si5 C25 111.0(4) . . ?
O8 Si5 C25 109.3(4) . . ?
O9 Si5 C25 109.1(4) . . ?
O10 Si6 O7 110.6(3) . . ?
O10 Si6 O15 108.9(3) . . ?
O7 Si6 O15 109.1(3) . . ?
O10 Si6 C31 109.8(4) . . ?
O7 Si6 C31 109.6(4) . . ?
O15 Si6 C31 108.9(4) . . ?
O15 Si7 O13 110.0(3) . . ?
O15 Si7 O14 109.3(4) . . ?
O13 Si7 O14 107.4(3) . . ?
O15 Si7 C37 109.9(4) . . ?
O13 Si7 C37 109.6(4) . . ?
O14 Si7 C37 110.7(4) . . ?
O14 Si8 C43 108.6(5) . . ?
O14 Si8 C44 109.9(5) . . ?
C43 Si8 C44 110.7(6) . . ?
O14 Si8 C45 110.0(5) . . ?
C43 Si8 C45 109.9(7) . . ?
C44 Si8 C45 107.8(6) . . ?
Si4 O5 Si1 149.0(4) . . ?
Si2 O6 Si1 161.0(4) . . ?
Si5 O7 Si6 146.9(4) . . ?
Si5 O8 Si2 137.0(4) . . ?
Si4 O9 Si5 154.2(4) . . ?
Si6 O10 Si3 145.9(4) . . ?
Si2 O11 Si3 143.9(4) . . ?
Si10 O12 Si9 141.5(4) . . ?
Si7 O13 Si4 138.9(4) . . ?
Si7 O14 Si8 146.5(4) . . ?
C2 C1 C6 109.5(8) . . ?
C2 C1 Si1 114.0(7) . . ?
C6 C1 Si1 111.1(7) . . ?
C1 C2 C3 112.9(9) . . ?
C4 C3 C2 111.7(10) . . ?
C5 C4 C3 110.8(11) . . ?
C4 C5 C6 111.4(11) . . ?
C5 C6 C1 111.8(9) . . ?
C8 C7 C12 109.3(8) . . ?
C8 C7 Si2 112.2(7) . . ?
C12 C7 Si2 110.6(6) . . ?
C9 C8 C7 112.6(9) . . ?
C8 C9 C10 110.1(9) . . ?
C11 C10 C9 110.0(10) . . ?
C12 C11 C10 111.4(9) . . ?
C11 C12 C7 110.7(8) . . ?
C18 C13 C14 108.9(10) . . ?
C18 C13 Si3 115.3(8) . . ?
C14 C13 Si3 117.2(8) . . ?
C13 C14 C15 110.5(11) . . ?
C16 C15 C14 114.3(15) . . ?
C15 C16 C17 110.2(14) . . ?
C16 C17 C18 109.4(13) . . ?
C13 C18 C17 112.4(12) . . ?
C24 C19 C20 111.4(9) . . ?
C24 C19 Si4 117.0(7) . . ?
C20 C19 Si4 112.2(7) . . ?
C19 C20 C21 111.4(8) . . ?
C22 C21 C20 110.4(10) . . ?
C21 C22 C23 113.5(10) . . ?
C22 C23 C24 110.7(9) . . ?
C19 C24 C23 110.9(9) . . ?
C26 C25 C30 111.5(9) . . ?
C26 C25 Si5 114.2(7) . . ?
C30 C25 Si5 110.4(7) . . ?
C25 C26 C27 111.0(9) . . ?
C28 C27 C26 111.9(10) . . ?
C29 C28 C27 111.2(10) . . ?
C28 C29 C30 110.2(10) . . ?
C25 C30 C29 111.8(10) . . ?
C36 C31 C32 109.6(10) . . ?
C36 C31 Si6 115.1(8) . . ?
C32 C31 Si6 112.9(7) . . ?
C33 C32 C31 113.0(11) . . ?
C34 C33 C32 110.8(12) . . ?
C33 C34 C35 114.6(12) . . ?
C34 C35 C36 109.6(12) . . ?
C31 C36 C35 109.6(10) . . ?
C38 C37 C42 110.5(8) . . ?
C38 C37 Si7 114.3(7) . . ?
C42 C37 Si7 111.9(7) . . ?
C39 C38 C37 111.6(9) . . ?
C38 C39 C40 111.1(10) . . ?
C41 C40 C39 110.7(10) . . ?
C42 C41 C40 112.5(9) . . ?
C41 C42 C37 112.3(9) . . ?
O4 Si9 O18 111.3(3) . . ?
O4 Si9 O12 109.0(3) . . ?
O18 Si9 O12 107.6(3) . . ?
O4 Si9 C46 113.0(3) . . ?
O18 Si9 C46 106.8(4) . . ?
O12 Si9 C46 108.9(4) . . ?
O12 Si10 O23 110.2(3) . . ?
O12 Si10 O24 108.1(3) . . ?
O23 Si10 O24 108.0(3) . . ?
O12 Si10 C52 111.0(4) . . ?
O23 Si10 C52 109.4(4) . . ?
O24 Si10 C52 110.1(4) . . ?
O22 Si11 O24 107.3(3) . . ?
O22 Si11 O19 107.8(3) . . ?
O24 Si11 O19 109.6(3) . . ?
O22 Si11 C58 110.7(4) . . ?
O24 Si11 C58 110.4(4) . . ?
O19 Si11 C58 110.9(4) . . ?
O3 Si12 O21 108.0(2) . . ?
O3 Si12 O16 111.6(3) . . ?
O21 Si12 O16 107.4(3) . . ?
O3 Si12 C64 112.8(3) . . ?
O21 Si12 C64 109.3(4) . . ?
O16 Si12 C64 107.5(4) . . ?
O16 Si13 O18 109.6(3) . . ?
O16 Si13 O17 108.4(3) . . ?
O18 Si13 O17 110.1(3) . . ?
O16 Si13 C70 110.5(4) . . ?
O18 Si13 C70 111.1(4) . . ?
O17 Si13 C70 107.2(4) . . ?
O17 Si14 O23 110.6(3) . . ?
O17 Si14 O20 109.2(3) . . ?
O23 Si14 O20 108.0(3) . . ?
O17 Si14 C76 109.1(4) . . ?
O23 Si14 C76 108.8(4) . . ?
O20 Si14 C76 111.1(4) . . ?
O21 Si15 O20 110.2(3) . . ?
O21 Si15 O19 107.6(3) . . ?
O20 Si15 O19 108.2(3) . . ?
O21 Si15 C82 110.7(4) . . ?
O20 Si15 C82 110.1(4) . . ?
O19 Si15 C82 109.9(4) . . ?
O22 Si16 C90 106.9(6) . . ?
O22 Si16 C88 110.7(5) . . ?
C90 Si16 C88 107.5(6) . . ?
O22 Si16 C89 108.1(6) . . ?
C90 Si16 C89 113.6(10) . . ?
C88 Si16 C89 110.0(9) . . ?
Si7 O15 Si6 147.1(4) . . ?
Si13 O16 Si12 147.9(4) . . ?
Si14 O17 Si13 142.7(4) . . ?
Si13 O18 Si9 143.2(4) . . ?
Si11 O19 Si15 139.7(4) . . ?
Si14 O20 Si15 141.5(4) . . ?
Si15 O21 Si12 158.5(4) . . ?
Si11 O22 Si16 149.3(4) . . ?
Si14 O23 Si10 150.3(4) . . ?
Si11 O24 Si10 141.0(4) . . ?
C51 C46 C47 109.8(8) . . ?
C51 C46 Si9 114.4(7) . . ?
C47 C46 Si9 112.7(6) . . ?
C48 C47 C46 111.1(8) . . ?
C49 C48 C47 110.5(8) . . ?
C50 C49 C48 111.3(9) . . ?
C49 C50 C51 111.2(8) . . ?
C46 C51 C50 110.4(8) . . ?
C57 C52 C53 111.6(8) . . ?
C57 C52 Si10 112.6(7) . . ?
C53 C52 Si10 115.1(7) . . ?
C54 C53 C52 110.7(9) . . ?
C55 C54 C53 111.2(10) . . ?
C54 C55 C56 112.2(10) . . ?
C57 C56 C55 109.6(11) . . ?
C56 C57 C52 113.3(9) . . ?
C63 C58 C59 111.9(8) . . ?
C63 C58 Si11 113.6(6) . . ?
C59 C58 Si11 111.6(7) . . ?
C60 C59 C58 109.4(9) . . ?
C61 C60 C59 113.0(9) . . ?
C60 C61 C62 111.0(9) . . ?
C61 C62 C63 111.8(10) . . ?
C62 C63 C58 111.7(9) . . ?
C65 C64 C69 109.7(8) . . ?
C65 C64 Si12 114.5(7) . . ?
C69 C64 Si12 111.2(6) . . ?
C64 C65 C66 113.9(9) . . ?
C67 C66 C65 111.0(9) . . ?
C66 C67 C68 113.2(9) . . ?
C67 C68 C69 110.2(9) . . ?
C68 C69 C64 112.7(8) . . ?
C75 C70 C71 113.9(10) . . ?
C75 C70 Si13 114.8(8) . . ?
C71 C70 Si13 109.7(7) . . ?
C70 C71 C72 108.2(10) . . ?
C73 C72 C71 113.7(13) . . ?
C72 C73 C74 109.9(13) . . ?
C73 C74 C75 109.3(11) . . ?
C70 C75 C74 108.9(11) . . ?
C81 C76 C77 109.1(8) . . ?
C81 C76 Si14 114.0(7) . . ?
C77 C76 Si14 115.1(7) . . ?
C76 C77 C78 111.8(9) . . ?
C79 C78 C77 110.9(9) . . ?
C78 C79 C80 113.7(10) . . ?
C79 C80 C81 111.0(10) . . ?
C80 C81 C76 112.3(8) . . ?
C83 C82 C87 110.5(7) . . ?
C83 C82 Si15 115.1(6) . . ?
C87 C82 Si15 113.0(6) . . ?
C84 C83 C82 111.3(8) . . ?
C83 C84 C85 111.2(8) . . ?
C86 C85 C84 110.2(9) . . ?
C87 C86 C85 111.3(9) . . ?
C86 C87 C82 112.1(8) . . ?
O4 Al O2 111.8(3) . . ?
O4 Al O3 109.9(3) . . ?
O2 Al O3 111.2(3) . . ?
O4 Al O1 109.6(3) . . ?
O2 Al O1 111.2(3) . . ?
O3 Al O1 102.8(3) . . ?
Si1 O1 Al 136.1(4) . . ?
Si3 O2 Al 153.5(4) . . ?
Si12 O3 Al 138.5(4) . . ?
Si9 O4 Al 140.0(4) . . ?
C105 N100 C101 111.5(8) . . ?
C105 N100 C103 112.8(8) . . ?
C101 N100 C103 114.1(7) . . ?
N100 C101 C102 114.6(8) . . ?
C104 C103 N100 113.8(8) . . ?
N100 C105 C106 113.7(10) . . ?
C201 C202 C203 120.1(19) . . ?
C204 C203 C202 122.8(19) . . ?
C203 C204 C205 119.9(18) . . ?
C204 C205 C206 118.4(19) . . ?
C303 C302 C301 126(3) . . ?
C304 C303 C302 125(3) . . ?
C303 C304 C305 126(4) . . ?
C306 C305 C304 125(3) . . ?

loop_
_geom_bond_atom_site_label_1
_geom_bond_atom_site_label_2
_geom_bond_distance
_geom_bond_site_symmetry_2
_geom_bond_publ_flag
Si1 O1 1.612(5) . ?
Si1 O6 1.638(7) . ?
Si1 O5 1.648(6) . ?
Si1 C1 1.848(10) . ?
Si2 O11 1.602(7) . ?
Si2 O6 1.610(7) . ?
Si2 O8 1.634(6) . ?
Si2 C7 1.851(9) . ?
Si3 O2 1.570(6) . ?
Si3 O10 1.630(6) . ?
Si3 O11 1.648(6) . ?
Si3 C13 1.855(10) . ?
Si4 O5 1.610(6) . ?
Si4 O9 1.627(7) . ?
Si4 O13 1.635(7) . ?
Si4 C19 1.853(10) . ?
Si5 O7 1.622(7) . ?
Si5 O8 1.623(6) . ?
Si5 O9 1.629(7) . ?
Si5 C25 1.866(10) . ?
Si6 O10 1.627(6) . ?
Si6 O7 1.631(7) . ?
Si6 O15 1.634(7) . ?
Si6 C31 1.867(10) . ?
Si7 O15 1.622(7) . ?
Si7 O13 1.626(7) . ?
Si7 O14 1.629(7) . ?
Si7 C37 1.875(10) . ?
Si8 O14 1.645(7) . ?
Si8 C43 1.845(12) . ?
Si8 C44 1.847(12) . ?
Si8 C45 1.865(12) . ?
O12 Si10 1.620(7) . ?
O12 Si9 1.655(7) . ?
C1 C2 1.522(13) . ?
C1 C6 1.548(13) . ?
C2 C3 1.525(15) . ?
C3 C4 1.515(17) . ?
C4 C5 1.505(17) . ?
C5 C6 1.521(15) . ?
C7 C8 1.542(14) . ?
C7 C12 1.564(13) . ?
C8 C9 1.529(14) . ?
C9 C10 1.532(16) . ?
C10 C11 1.521(16) . ?
C11 C12 1.519(14) . ?
C13 C18 1.500(16) . ?
C13 C14 1.513(15) . ?
C14 C15 1.548(18) . ?
C15 C16 1.48(2) . ?
C16 C17 1.53(2) . ?
C17 C18 1.564(19) . ?
C19 C24 1.506(14) . ?
C19 C20 1.536(14) . ?
C20 C21 1.559(14) . ?
C21 C22 1.476(16) . ?
C22 C23 1.527(16) . ?
C23 C24 1.558(15) . ?
C25 C26 1.517(14) . ?
C25 C30 1.529(15) . ?
C26 C27 1.529(15) . ?
C27 C28 1.517(17) . ?
C28 C29 1.515(17) . ?
C29 C30 1.549(15) . ?
C31 C36 1.484(15) . ?
C31 C32 1.515(15) . ?
C32 C33 1.497(16) . ?
C33 C34 1.402(17) . ?
C34 C35 1.499(19) . ?
C35 C36 1.552(16) . ?
C37 C38 1.535(13) . ?
C37 C42 1.549(13) . ?
C38 C39 1.533(14) . ?
C39 C40 1.542(17) . ?
C40 C41 1.523(16) . ?
C41 C42 1.512(14) . ?
Si9 O4 1.593(6) . ?
Si9 O18 1.639(7) . ?
Si9 C46 1.869(10) . ?
Si10 O23 1.628(7) . ?
Si10 O24 1.645(6) . ?
Si10 C52 1.846(10) . ?
Si11 O22 1.622(6) . ?
Si11 O24 1.624(6) . ?
Si11 O19 1.627(6) . ?
Si11 C58 1.866(9) . ?
Si12 O3 1.599(6) . ?
Si12 O21 1.635(6) . ?
Si12 O16 1.638(6) . ?
Si12 C64 1.858(10) . ?
Si13 O16 1.619(7) . ?
Si13 O18 1.628(7) . ?
Si13 O17 1.630(7) . ?
Si13 C70 1.864(10) . ?
Si14 O17 1.611(7) . ?
Si14 O23 1.622(7) . ?
Si14 O20 1.633(6) . ?
Si14 C76 1.825(9) . ?
Si15 O21 1.615(6) . ?
Si15 O20 1.635(6) . ?
Si15 O19 1.641(6) . ?
Si15 C82 1.857(9) . ?
Si16 O22 1.634(7) . ?
Si16 C90 1.851(14) . ?
Si16 C88 1.856(13) . ?
Si16 C89 1.859(16) . ?
C46 C51 1.541(14) . ?
C46 C47 1.547(13) . ?
C47 C48 1.538(13) . ?
C48 C49 1.533(14) . ?
C49 C50 1.531(14) . ?
C50 C51 1.553(13) . ?
C52 C57 1.545(13) . ?
C52 C53 1.547(13) . ?
C53 C54 1.534(15) . ?
C54 C55 1.523(18) . ?
C55 C56 1.584(19) . ?
C56 C57 1.508(15) . ?
C58 C63 1.532(13) . ?
C58 C59 1.548(13) . ?
C59 C60 1.543(14) . ?
C60 C61 1.508(16) . ?
C61 C62 1.512(15) . ?
C62 C63 1.529(14) . ?
C64 C65 1.520(13) . ?
C64 C69 1.542(13) . ?
C65 C66 1.523(14) . ?
C66 C67 1.522(15) . ?
C67 C68 1.540(15) . ?
C68 C69 1.541(14) . ?
C70 C75 1.448(15) . ?
C70 C71 1.549(15) . ?
C71 C72 1.549(17) . ?
C72 C73 1.384(19) . ?
C73 C74 1.529(19) . ?
C74 C75 1.572(17) . ?
C76 C81 1.537(13) . ?
C76 C77 1.541(14) . ?
C77 C78 1.556(14) . ?
C78 C79 1.506(16) . ?
C79 C80 1.531(16) . ?
C80 C81 1.534(13) . ?
C82 C83 1.532(12) . ?
C82 C87 1.539(12) . ?
C83 C84 1.531(13) . ?
C84 C85 1.546(14) . ?
C85 C86 1.545(15) . ?
C86 C87 1.505(13) . ?
Al O4 1.726(6) . ?
Al O2 1.733(6) . ?
Al O3 1.753(6) . ?
Al O1 1.790(6) . ?
N100 C105 1.483(13) . ?
N100 C101 1.492(12) . ?
N100 C103 1.517(12) . ?
C101 C102 1.508(15) . ?
C103 C104 1.497(14) . ?
C105 C106 1.525(16) . ?
C201 C202 1.29(3) . ?
C202 C203 1.47(3) . ?
C203 C204 1.41(3) . ?
C204 C205 1.42(3) . ?
C205 C206 1.53(3) . ?
C301 C302 1.43(4) . ?
C302 C303 1.34(4) . ?
C303 C304 1.32(4) . ?
C304 C305 1.38(4) . ?
C305 C306 1.26(4) . ?
